data_4514734
loop_
_publ_author_name
'Charboneau, David J.'
'Brudvig, Gary W.'
'Hazari, Nilay'
'Lant, Hannah M. C.'
'Saydjari, Andrew K.'

_publ_section_title
;
 Development of an Improved System for the Carboxylation of Aryl Halides
 through Mechanistic Studies.
;
_journal_issue 4
_journal_name_full 'ACS catalysis'
_journal_page_first 3228
_journal_page_last 3241
_journal_paper_doi 10.1021/acscatal.9b00566
_journal_volume 9
_journal_year 2019
_chemical_formula_sum 'C51 H53 Ni P2'
_chemical_formula_weight 786.58
_space_group_crystal_system monoclinic
_space_group_IT_number 13
_space_group_name_Hall '-P 2yc'
_space_group_name_H-M_alt 'P 1 2/c 1'
_symmetry_space_group_name_Hall '-P 2yc'
_symmetry_space_group_name_H-M 'P 1 2/c 1'
_atom_sites_solution_hydrogens geom
_atom_sites_solution_primary SHELXT
_atom_sites_solution_secondary difmap
_audit_creation_method SHELXL-2018/3
_cell_angle_alpha 90
_cell_angle_beta 115.533(4)
_cell_angle_gamma 90
_cell_formula_units_Z 4
_cell_length_a 22.8830(8)
_cell_length_b 9.2579(3)
_cell_length_c 21.1481(8)
_cell_measurement_reflns_used 20988
_cell_measurement_temperature 93(2)
_cell_measurement_theta_max 33.6650
_cell_measurement_theta_min 2.3550
_cell_volume 4042.6(3)
_computing_cell_refinement 'CrysAlisPro 1.171.39.16b (Rigaku OD, 2015)'
_computing_data_collection 'CrysAlisPro 1.171.39.16b (Rigaku OD, 2015)'
_computing_data_reduction 'CrysAlisPro 1.171.39.16b (Rigaku OD, 2015)'
_computing_molecular_graphics
; 
Dolomanov, O.V.; Bourhis, L.J.; Gildea, R.J.; Howard, J.A.K.; Puschmann, H., 
OLEX2: A complete structure solution, refinement and analysis program 
(2009). J. Appl. Cryst., 42, 339-341. 
;
_computing_publication_material 'CIFTAB-2014/2 (Sheldrick, 2014)'
_computing_structure_refinement 'SHELXL-2018/3 (Sheldrick, 2018)'
_computing_structure_solution 'SHELXT 2014/5 (Sheldrick, 2014)'
_diffrn_ambient_temperature 93(2)
_diffrn_detector_area_resol_mean 6.8
_diffrn_measured_fraction_theta_full 0.999
_diffrn_measured_fraction_theta_max 0.987
_diffrn_measurement_device_type 'Rigaku Mercury275R CCD'
_diffrn_measurement_method \w
_diffrn_radiation_type MoK\a
_diffrn_radiation_wavelength 0.71073
_diffrn_reflns_av_R_equivalents 0.0900
_diffrn_reflns_av_unetI/netI 0.0806
_diffrn_reflns_Laue_measured_fraction_full 0.999
_diffrn_reflns_Laue_measured_fraction_max 0.987
_diffrn_reflns_limit_h_max 35
_diffrn_reflns_limit_h_min -34
_diffrn_reflns_limit_k_max 14
_diffrn_reflns_limit_k_min -14
_diffrn_reflns_limit_l_max 33
_diffrn_reflns_limit_l_min -33
_diffrn_reflns_number 96853
_diffrn_reflns_point_group_measured_fraction_full 0.999
_diffrn_reflns_point_group_measured_fraction_max 0.987
_diffrn_reflns_theta_full 25.242
_diffrn_reflns_theta_max 33.943
_diffrn_reflns_theta_min 2.710
_diffrn_source 'fine-focus sealed X-ray tube'
_exptl_absorpt_coefficient_mu 0.595
_exptl_absorpt_correction_T_max 1.00000
_exptl_absorpt_correction_T_min 0.98439
_exptl_absorpt_correction_type multi-scan
_exptl_absorpt_process_details
; 
CrysAlisPro 1.171.39.16b (Rigaku Oxford Diffraction, 2015) 
Empirical absorption correction using spherical harmonics, 
 implemented in SCALE3 ABSPACK scaling algorithm. 
;
_exptl_crystal_colour orange
_exptl_crystal_density_diffrn 1.292
_exptl_crystal_density_method 'not measured'
_exptl_crystal_description block
_exptl_crystal_F_000 1668
_exptl_crystal_size_max 0.400
_exptl_crystal_size_mid 0.300
_exptl_crystal_size_min 0.300
_refine_diff_density_max 0.510
_refine_diff_density_min -0.462
_refine_diff_density_rms 0.087
_refine_ls_extinction_method none
_refine_ls_goodness_of_fit_ref 1.014
_refine_ls_hydrogen_treatment constr
_refine_ls_matrix_type full
_refine_ls_number_parameters 493
_refine_ls_number_reflns 16226
_refine_ls_number_restraints 0
_refine_ls_restrained_S_all 1.014
_refine_ls_R_factor_all 0.1116
_refine_ls_R_factor_gt 0.0566
_refine_ls_shift/su_max 0.002
_refine_ls_shift/su_mean 0.000
_refine_ls_structure_factor_coef Fsqd
_refine_ls_weighting_details 'w=1/[\s^2^(Fo^2^)+(0.0404P)^2^+2.3992P] where P=(Fo^2^+2Fc^2^)/3'
_refine_ls_weighting_scheme calc
_refine_ls_wR_factor_gt 0.0989
_refine_ls_wR_factor_ref 0.1163
_reflns_Friedel_coverage 0.000
_reflns_number_gt 10461
_reflns_number_total 16226
_reflns_threshold_expression 'I > 2\s(I)'
_cod_data_source_file cs9b00566_si_002.cif
_cod_data_source_block mini-18019
_cod_database_code 4514734
_shelx_shelxl_version_number 2018/3
_shelx_space_group_comment
; 
The symmetry employed for this shelxl refinement is uniquely defined 
by the following loop, which should always be used as a source of 
symmetry information in preference to the above space-group names. 
They are only intended as comments. 
;
_shelx_estimated_absorpt_t_min 0.797
_shelx_estimated_absorpt_t_max 0.842

loop_
_space_group_symop_operation_xyz
'x, y, z'
'-x, y, -z+1/2'
'-x, -y, -z'
'x, -y, z-1/2'

loop_
_atom_site_label
_atom_site_type_symbol
_atom_site_fract_x
_atom_site_fract_y
_atom_site_fract_z
_atom_site_U_iso_or_equiv
_atom_site_adp_type
_atom_site_occupancy
_atom_site_site_symmetry_order
_atom_site_calc_flag
_atom_site_refinement_flags_posn
_atom_site_refinement_flags_adp
Ni1 Ni 0.73896(2) 0.46791(2) 0.71884(2) 0.01413(5) Uani 1 1 d . .
P1 P 0.63691(2) 0.46070(5) 0.69808(2) 0.01432(9) Uani 1 1 d . .
P2 P 0.79842(2) 0.40880(5) 0.82794(2) 0.01544(9) Uani 1 1 d . .
C1 C 0.59284(8) 0.29155(19) 0.68321(9) 0.0159(3) Uani 1 1 d . .
C2 C 0.53493(8) 0.2771(2) 0.68829(9) 0.0190(3) Uani 1 1 d . .
H2 H 0.517868 0.356719 0.703284 0.023 Uiso 1 1 calc R U
C3 C 0.50186(9) 0.1483(2) 0.67177(9) 0.0223(4) Uani 1 1 d . .
H3 H 0.462139 0.139199 0.675563 0.027 Uiso 1 1 calc R U
C4 C 0.52590(9) 0.0331(2) 0.64989(10) 0.0232(4) Uani 1 1 d . .
H4 H 0.502836 -0.055655 0.638453 0.028 Uiso 1 1 calc R U
C5 C 0.58344(9) 0.0459(2) 0.64445(10) 0.0222(4) Uani 1 1 d . .
H5 H 0.600157 -0.033838 0.629156 0.027 Uiso 1 1 calc R U
C6 C 0.61671(8) 0.1748(2) 0.66129(9) 0.0199(4) Uani 1 1 d . .
H6 H 0.656565 0.183348 0.657754 0.024 Uiso 1 1 calc R U
C7 C 0.59007(8) 0.55819(18) 0.61751(9) 0.0159(3) Uani 1 1 d . .
C8 C 0.52535(8) 0.5901(2) 0.59575(9) 0.0204(4) Uani 1 1 d . .
H8 H 0.503462 0.557070 0.622313 0.024 Uiso 1 1 calc R U
C9 C 0.49246(9) 0.6693(2) 0.53594(9) 0.0217(4) Uani 1 1 d . .
H9 H 0.447932 0.691089 0.521271 0.026 Uiso 1 1 calc R U
C10 C 0.52372(9) 0.7169(2) 0.49743(9) 0.0225(4) Uani 1 1 d . .
H10 H 0.501058 0.772945 0.456432 0.027 Uiso 1 1 calc R U
C11 C 0.58749(9) 0.6839(2) 0.51788(9) 0.0226(4) Uani 1 1 d . .
H11 H 0.608934 0.716054 0.490721 0.027 Uiso 1 1 calc R U
C12 C 0.62070(8) 0.6043(2) 0.57755(9) 0.0188(3) Uani 1 1 d . .
H12 H 0.664954 0.581001 0.591333 0.023 Uiso 1 1 calc R U
C13 C 0.61695(8) 0.55589(19) 0.76091(9) 0.0163(3) Uani 1 1 d . .
C14 C 0.60317(9) 0.7017(2) 0.75280(10) 0.0211(4) Uani 1 1 d . .
H14 H 0.598742 0.749083 0.711123 0.025 Uiso 1 1 calc R U
C15 C 0.59579(9) 0.7792(2) 0.80425(10) 0.0240(4) Uani 1 1 d . .
H15 H 0.584859 0.878765 0.797385 0.029 Uiso 1 1 calc R U
C16 C 0.60418(9) 0.7129(2) 0.86543(10) 0.0255(4) Uani 1 1 d . .
H16 H 0.600550 0.767202 0.901694 0.031 Uiso 1 1 calc R U
C17 C 0.61786(9) 0.5678(2) 0.87436(10) 0.0225(4) Uani 1 1 d . .
H17 H 0.623340 0.521529 0.916658 0.027 Uiso 1 1 calc R U
C18 C 0.62363(8) 0.4894(2) 0.82215(9) 0.0182(3) Uani 1 1 d . .
H18 H 0.632276 0.388757 0.828216 0.022 Uiso 1 1 calc R U
C19 C 0.83212(8) 0.56281(19) 0.88449(9) 0.0181(3) Uani 1 1 d . .
C20 C 0.79074(9) 0.6733(2) 0.88294(10) 0.0219(4) Uani 1 1 d . .
H20 H 0.745945 0.666953 0.852165 0.026 Uiso 1 1 calc R U
C21 C 0.81385(10) 0.7916(2) 0.92544(10) 0.0263(4) Uani 1 1 d . .
H21 H 0.784932 0.865934 0.924666 0.032 Uiso 1 1 calc R U
C22 C 0.87867(10) 0.8029(2) 0.96912(10) 0.0269(4) Uani 1 1 d . .
H22 H 0.894705 0.886024 0.997808 0.032 Uiso 1 1 calc R U
C23 C 0.92002(10) 0.6951(2) 0.97136(10) 0.0259(4) Uani 1 1 d . .
H23 H 0.964839 0.702601 1.001873 0.031 Uiso 1 1 calc R U
C24 C 0.89686(9) 0.5754(2) 0.92947(9) 0.0218(4) Uani 1 1 d . .
H24 H 0.925918 0.500287 0.931540 0.026 Uiso 1 1 calc R U
C25 C 0.86987(8) 0.3048(2) 0.84093(9) 0.0174(3) Uani 1 1 d . .
C26 C 0.88661(8) 0.1775(2) 0.87808(10) 0.0208(4) Uani 1 1 d . .
H26 H 0.859937 0.139535 0.898255 0.025 Uiso 1 1 calc R U
C27 C 0.94205(9) 0.1047(2) 0.88612(11) 0.0252(4) Uani 1 1 d . .
H27 H 0.953162 0.016187 0.911296 0.030 Uiso 1 1 calc R U
C28 C 0.98089(9) 0.1598(2) 0.85790(10) 0.0276(4) Uani 1 1 d . .
H28 H 1.018817 0.109172 0.863105 0.033 Uiso 1 1 calc R U
C29 C 0.96520(9) 0.2879(3) 0.82212(10) 0.0288(5) Uani 1 1 d . .
H29 H 0.993077 0.327380 0.803851 0.035 Uiso 1 1 calc R U
C30 C 0.90954(9) 0.3595(2) 0.81247(9) 0.0241(4) Uani 1 1 d . .
H30 H 0.898218 0.446707 0.786243 0.029 Uiso 1 1 calc R U
C31 C 0.76309(8) 0.3062(2) 0.87581(9) 0.0178(3) Uani 1 1 d . .
C32 C 0.76683(9) 0.3481(2) 0.94024(10) 0.0220(4) Uani 1 1 d . .
H32 H 0.790404 0.432516 0.962374 0.026 Uiso 1 1 calc R U
C33 C 0.73658(9) 0.2684(2) 0.97247(11) 0.0294(5) Uani 1 1 d . .
H33 H 0.738970 0.298157 1.016506 0.035 Uiso 1 1 calc R U
C34 C 0.70309(10) 0.1462(3) 0.94098(12) 0.0334(5) Uani 1 1 d . .
H34 H 0.682345 0.091040 0.963306 0.040 Uiso 1 1 calc R U
C35 C 0.69933(10) 0.1031(2) 0.87738(12) 0.0317(5) Uani 1 1 d . .
H35 H 0.676292 0.017772 0.855855 0.038 Uiso 1 1 calc R U
C36 C 0.72889(9) 0.1833(2) 0.84472(10) 0.0234(4) Uani 1 1 d . .
H36 H 0.725694 0.153654 0.800338 0.028 Uiso 1 1 calc R U
C37 C 0.79457(8) 0.53495(19) 0.67711(8) 0.0149(3) Uani 1 1 d . .
C38 C 0.81284(8) 0.68013(19) 0.68251(9) 0.0169(3) Uani 1 1 d . .
C39 C 0.85556(9) 0.7287(2) 0.65676(10) 0.0204(4) Uani 1 1 d . .
H39 H 0.867866 0.827553 0.662249 0.024 Uiso 1 1 calc R U
C40 C 0.88061(9) 0.6375(2) 0.62346(9) 0.0206(4) Uani 1 1 d . .
C41 C 0.86074(9) 0.4948(2) 0.61510(9) 0.0192(4) Uani 1 1 d . .
H41 H 0.876278 0.430517 0.590793 0.023 Uiso 1 1 calc R U
C42 C 0.81892(8) 0.44377(19) 0.64120(9) 0.0161(3) Uani 1 1 d . .
C43 C 0.78472(9) 0.7868(2) 0.71542(10) 0.0203(4) Uani 1 1 d . .
H43 H 0.759805 0.730755 0.736094 0.024 Uiso 1 1 calc R U
C44 C 0.83525(10) 0.8735(2) 0.77362(10) 0.0262(4) Uani 1 1 d . .
H44A H 0.864815 0.807905 0.809541 0.039 Uiso 1 1 calc R U
H44B H 0.814054 0.937040 0.794487 0.039 Uiso 1 1 calc R U
H44C H 0.859740 0.931956 0.754708 0.039 Uiso 1 1 calc R U
C45 C 0.73753(10) 0.8886(2) 0.66094(12) 0.0301(5) Uani 1 1 d . .
H45A H 0.760145 0.942193 0.638168 0.045 Uiso 1 1 calc R U
H45B H 0.719944 0.956663 0.683805 0.045 Uiso 1 1 calc R U
H45C H 0.702074 0.832690 0.625705 0.045 Uiso 1 1 calc R U
C46 C 0.92975(11) 0.6880(2) 0.59883(12) 0.0309(5) Uani 1 1 d . .
H46 H 0.932835 0.613135 0.566311 0.037 Uiso 1 1 calc R U
C47 C 0.99562(11) 0.7024(3) 0.65979(15) 0.0468(7) Uani 1 1 d . .
H47A H 0.994963 0.781984 0.690023 0.070 Uiso 1 1 calc R U
H47B H 1.028044 0.722237 0.642214 0.070 Uiso 1 1 calc R U
H47C H 1.006622 0.612258 0.686730 0.070 Uiso 1 1 calc R U
C48 C 0.91191(11) 0.8293(3) 0.55983(12) 0.0380(6) Uani 1 1 d . .
H48A H 0.868663 0.821427 0.520872 0.057 Uiso 1 1 calc R U
H48B H 0.943508 0.852252 0.541490 0.057 Uiso 1 1 calc R U
H48C H 0.911937 0.906046 0.591740 0.057 Uiso 1 1 calc R U
C49 C 0.79708(9) 0.28838(19) 0.62972(10) 0.0191(3) Uani 1 1 d . .
H49 H 0.784869 0.261147 0.668207 0.023 Uiso 1 1 calc R U
C50 C 0.84895(10) 0.1837(2) 0.63229(11) 0.0266(4) Uani 1 1 d . .
H50A H 0.860905 0.205304 0.594029 0.040 Uiso 1 1 calc R U
H50B H 0.832358 0.084748 0.627236 0.040 Uiso 1 1 calc R U
H50C H 0.887149 0.193456 0.677282 0.040 Uiso 1 1 calc R U
C51 C 0.73710(10) 0.2731(2) 0.56126(11) 0.0294(4) Uani 1 1 d . .
H51A H 0.702901 0.336165 0.561768 0.044 Uiso 1 1 calc R U
H51B H 0.722261 0.172583 0.555275 0.044 Uiso 1 1 calc R U
H51C H 0.747257 0.300695 0.522375 0.044 Uiso 1 1 calc R U

loop_
_atom_site_aniso_label
_atom_site_aniso_U_11
_atom_site_aniso_U_22
_atom_site_aniso_U_33
_atom_site_aniso_U_23
_atom_site_aniso_U_13
_atom_site_aniso_U_12
Ni1 0.01205(10) 0.01615(11) 0.01521(10) 0.00063(8) 0.00683(8) -0.00045(8)
P1 0.01220(18) 0.0164(2) 0.01482(18) 0.00188(16) 0.00628(15) 0.00014(16)
P2 0.01256(19) 0.0171(2) 0.01581(19) -0.00082(16) 0.00536(16) 0.00084(16)
C1 0.0147(7) 0.0174(8) 0.0149(7) 0.0028(6) 0.0057(6) 0.0000(6)
C2 0.0192(8) 0.0229(9) 0.0163(8) 0.0001(7) 0.0089(7) -0.0017(7)
C3 0.0203(9) 0.0286(10) 0.0198(8) 0.0010(7) 0.0103(7) -0.0061(7)
C4 0.0252(9) 0.0185(9) 0.0219(8) 0.0037(7) 0.0064(7) -0.0044(8)
C5 0.0215(9) 0.0173(9) 0.0249(9) 0.0019(7) 0.0071(7) 0.0019(7)
C6 0.0159(8) 0.0194(9) 0.0234(9) 0.0031(7) 0.0075(7) 0.0026(7)
C7 0.0160(7) 0.0161(8) 0.0144(7) 0.0012(6) 0.0053(6) -0.0005(6)
C8 0.0174(8) 0.0235(9) 0.0206(8) 0.0010(7) 0.0085(7) 0.0003(7)
C9 0.0167(8) 0.0249(10) 0.0203(8) 0.0019(7) 0.0050(7) 0.0045(7)
C10 0.0241(9) 0.0217(9) 0.0171(8) 0.0021(7) 0.0044(7) 0.0008(7)
C11 0.0224(9) 0.0266(10) 0.0190(8) 0.0042(7) 0.0092(7) -0.0024(7)
C12 0.0158(8) 0.0221(9) 0.0185(8) 0.0010(7) 0.0072(6) -0.0015(7)
C13 0.0114(7) 0.0209(9) 0.0166(7) -0.0005(6) 0.0060(6) -0.0014(6)
C14 0.0209(9) 0.0187(9) 0.0220(8) 0.0012(7) 0.0077(7) -0.0001(7)
C15 0.0241(9) 0.0193(9) 0.0280(9) -0.0027(7) 0.0105(8) 0.0007(7)
C16 0.0216(9) 0.0311(11) 0.0247(9) -0.0070(8) 0.0109(8) -0.0003(8)
C17 0.0181(8) 0.0312(11) 0.0195(8) 0.0005(7) 0.0093(7) 0.0010(7)
C18 0.0139(7) 0.0225(9) 0.0181(8) 0.0025(7) 0.0069(6) 0.0020(6)
C19 0.0193(8) 0.0198(9) 0.0171(8) -0.0010(6) 0.0096(7) -0.0012(7)
C20 0.0232(9) 0.0216(9) 0.0220(9) -0.0004(7) 0.0109(7) 0.0020(7)
C21 0.0353(11) 0.0212(10) 0.0274(9) -0.0020(8) 0.0180(9) 0.0022(8)
C22 0.0395(12) 0.0226(10) 0.0229(9) -0.0068(7) 0.0175(9) -0.0076(8)
C23 0.0251(10) 0.0311(11) 0.0211(9) -0.0068(8) 0.0096(8) -0.0070(8)
C24 0.0196(8) 0.0250(10) 0.0207(8) -0.0036(7) 0.0085(7) -0.0010(7)
C25 0.0127(7) 0.0226(9) 0.0146(7) -0.0048(6) 0.0038(6) 0.0023(6)
C26 0.0163(8) 0.0195(9) 0.0248(9) -0.0033(7) 0.0073(7) -0.0003(7)
C27 0.0191(9) 0.0199(10) 0.0313(10) -0.0038(8) 0.0058(8) 0.0033(7)
C28 0.0169(8) 0.0372(12) 0.0252(9) -0.0082(8) 0.0057(7) 0.0073(8)
C29 0.0179(9) 0.0492(14) 0.0214(9) 0.0005(9) 0.0105(7) 0.0064(9)
C30 0.0189(9) 0.0351(11) 0.0184(8) 0.0036(8) 0.0080(7) 0.0049(8)
C31 0.0129(7) 0.0201(9) 0.0192(8) 0.0045(7) 0.0058(6) 0.0039(6)
C32 0.0172(8) 0.0277(10) 0.0218(9) 0.0043(7) 0.0089(7) 0.0038(7)
C33 0.0227(9) 0.0403(13) 0.0278(10) 0.0108(9) 0.0133(8) 0.0073(9)
C34 0.0248(10) 0.0339(12) 0.0461(13) 0.0183(10) 0.0196(10) 0.0058(9)
C35 0.0210(9) 0.0231(10) 0.0490(13) 0.0060(9) 0.0133(9) -0.0008(8)
C36 0.0184(9) 0.0210(9) 0.0278(9) 0.0025(7) 0.0072(7) 0.0025(7)
C37 0.0135(7) 0.0168(8) 0.0156(7) 0.0018(6) 0.0073(6) 0.0000(6)
C38 0.0164(8) 0.0171(8) 0.0178(8) 0.0005(6) 0.0081(6) 0.0007(6)
C39 0.0237(9) 0.0159(9) 0.0252(9) -0.0007(7) 0.0139(7) -0.0046(7)
C40 0.0231(9) 0.0213(9) 0.0223(8) -0.0021(7) 0.0144(7) -0.0060(7)
C41 0.0212(8) 0.0216(9) 0.0189(8) -0.0020(7) 0.0126(7) -0.0013(7)
C42 0.0145(7) 0.0177(9) 0.0154(7) 0.0021(6) 0.0059(6) -0.0001(6)
C43 0.0211(9) 0.0159(8) 0.0282(9) -0.0025(7) 0.0148(7) -0.0017(7)
C44 0.0272(10) 0.0265(10) 0.0287(10) -0.0088(8) 0.0156(8) -0.0030(8)
C45 0.0217(9) 0.0200(10) 0.0461(12) -0.0006(9) 0.0123(9) 0.0027(8)
C46 0.0424(12) 0.0263(11) 0.0396(12) -0.0114(9) 0.0326(10) -0.0143(9)
C47 0.0266(11) 0.0535(16) 0.0695(18) 0.0204(14) 0.0294(12) 0.0040(11)
C48 0.0349(12) 0.0498(15) 0.0301(11) 0.0048(10) 0.0148(9) -0.0205(11)
C49 0.0216(9) 0.0164(8) 0.0241(8) -0.0012(7) 0.0144(7) -0.0023(7)
C50 0.0321(11) 0.0180(9) 0.0376(11) 0.0012(8) 0.0224(9) 0.0022(8)
C51 0.0264(10) 0.0259(11) 0.0330(11) -0.0067(8) 0.0099(9) -0.0058(8)

loop_
_atom_type_symbol
_atom_type_description
_atom_type_scat_dispersion_real
_atom_type_scat_dispersion_imag
_atom_type_scat_source
C C 0.0033 0.0016 'International Tables Vol C Tables 4.2.6.8 and 6.1.1.4'
H H 0.0000 0.0000 'International Tables Vol C Tables 4.2.6.8 and 6.1.1.4'
Ni Ni 0.3393 1.1124 'International Tables Vol C Tables 4.2.6.8 and 6.1.1.4'
P P 0.1023 0.0942 'International Tables Vol C Tables 4.2.6.8 and 6.1.1.4'

loop_
_geom_angle_atom_site_label_1
_geom_angle_atom_site_label_2
_geom_angle_atom_site_label_3
_geom_angle
C37 Ni1 P1 140.71(5)
C37 Ni1 P2 109.22(5)
P1 Ni1 P2 109.281(18)
C13 P1 C7 102.32(8)
C13 P1 C1 104.49(8)
C7 P1 C1 101.96(8)
C13 P1 Ni1 115.09(6)
C7 P1 Ni1 108.75(6)
C1 P1 Ni1 121.83(6)
C19 P2 C31 102.12(8)
C19 P2 C25 102.66(8)
C31 P2 C25 103.12(8)
C19 P2 Ni1 113.30(6)
C31 P2 Ni1 119.78(6)
C25 P2 Ni1 113.81(6)
C6 C1 C2 118.88(17)
C6 C1 P1 117.63(13)
C2 C1 P1 123.35(14)
C3 C2 C1 120.37(17)
C3 C2 H2 119.8
C1 C2 H2 119.8
C4 C3 C2 120.29(17)
C4 C3 H3 119.9
C2 C3 H3 119.9
C3 C4 C5 120.01(18)
C3 C4 H4 120.0
C5 C4 H4 120.0
C4 C5 C6 119.69(18)
C4 C5 H5 120.2
C6 C5 H5 120.2
C5 C6 C1 120.76(17)
C5 C6 H6 119.6
C1 C6 H6 119.6
C12 C7 C8 119.05(16)
C12 C7 P1 118.64(13)
C8 C7 P1 122.30(13)
C9 C8 C7 120.34(17)
C9 C8 H8 119.8
C7 C8 H8 119.8
C10 C9 C8 120.06(17)
C10 C9 H9 120.0
C8 C9 H9 120.0
C11 C10 C9 120.06(17)
C11 C10 H10 120.0
C9 C10 H10 120.0
C10 C11 C12 120.23(17)
C10 C11 H11 119.9
C12 C11 H11 119.9
C11 C12 C7 120.23(17)
C11 C12 H12 119.9
C7 C12 H12 119.9
C14 C13 C18 118.63(17)
C14 C13 P1 120.11(14)
C18 C13 P1 120.71(14)
C15 C14 C13 120.79(18)
C15 C14 H14 119.6
C13 C14 H14 119.6
C16 C15 C14 120.01(19)
C16 C15 H15 120.0
C14 C15 H15 120.0
C15 C16 C17 119.93(18)
C15 C16 H16 120.0
C17 C16 H16 120.0
C18 C17 C16 120.06(18)
C18 C17 H17 120.0
C16 C17 H17 120.0
C17 C18 C13 120.54(18)
C17 C18 H18 119.7
C13 C18 H18 119.7
C24 C19 C20 118.35(17)
C24 C19 P2 123.30(14)
C20 C19 P2 118.35(14)
C21 C20 C19 120.55(18)
C21 C20 H20 119.7
C19 C20 H20 119.7
C20 C21 C22 120.15(19)
C20 C21 H21 119.9
C22 C21 H21 119.9
C23 C22 C21 120.02(19)
C23 C22 H22 120.0
C21 C22 H22 120.0
C22 C23 C24 119.96(19)
C22 C23 H23 120.0
C24 C23 H23 120.0
C23 C24 C19 120.95(18)
C23 C24 H24 119.5
C19 C24 H24 119.5
C26 C25 C30 119.24(17)
C26 C25 P2 123.53(14)
C30 C25 P2 117.23(14)
C25 C26 C27 120.22(18)
C25 C26 H26 119.9
C27 C26 H26 119.9
C28 C27 C26 120.04(19)
C28 C27 H27 120.0
C26 C27 H27 120.0
C27 C28 C29 120.03(18)
C27 C28 H28 120.0
C29 C28 H28 120.0
C28 C29 C30 120.45(19)
C28 C29 H29 119.8
C30 C29 H29 119.8
C29 C30 C25 119.99(19)
C29 C30 H30 120.0
C25 C30 H30 120.0
C36 C31 C32 118.91(17)
C36 C31 P2 117.71(14)
C32 C31 P2 123.33(15)
C33 C32 C31 120.39(19)
C33 C32 H32 119.8
C31 C32 H32 119.8
C34 C33 C32 119.9(2)
C34 C33 H33 120.1
C32 C33 H33 120.1
C33 C34 C35 120.3(2)
C33 C34 H34 119.9
C35 C34 H34 119.9
C34 C35 C36 120.0(2)
C34 C35 H35 120.0
C36 C35 H35 120.0
C35 C36 C31 120.53(19)
C35 C36 H36 119.7
C31 C36 H36 119.7
C38 C37 C42 116.65(15)
C38 C37 Ni1 120.21(12)
C42 C37 Ni1 123.13(13)
C39 C38 C37 121.18(16)
C39 C38 C43 119.02(16)
C37 C38 C43 119.78(15)
C40 C39 C38 121.63(17)
C40 C39 H39 119.2
C38 C39 H39 119.2
C39 C40 C41 117.75(16)
C39 C40 C46 121.80(17)
C41 C40 C46 120.42(17)
C42 C41 C40 121.54(17)
C42 C41 H41 119.2
C40 C41 H41 119.2
C41 C42 C37 121.16(16)
C41 C42 C49 120.13(16)
C37 C42 C49 118.69(15)
C38 C43 C44 113.41(15)
C38 C43 C45 111.26(16)
C44 C43 C45 109.45(16)
C38 C43 H43 107.5
C44 C43 H43 107.5
C45 C43 H43 107.5
C43 C44 H44A 109.5
C43 C44 H44B 109.5
H44A C44 H44B 109.5
C43 C44 H44C 109.5
H44A C44 H44C 109.5
H44B C44 H44C 109.5
C43 C45 H45A 109.5
C43 C45 H45B 109.5
H45A C45 H45B 109.5
C43 C45 H45C 109.5
H45A C45 H45C 109.5
H45B C45 H45C 109.5
C40 C46 C48 113.15(19)
C40 C46 C47 110.63(18)
C48 C46 C47 109.06(18)
C40 C46 H46 107.9
C48 C46 H46 107.9
C47 C46 H46 107.9
C46 C47 H47A 109.5
C46 C47 H47B 109.5
H47A C47 H47B 109.5
C46 C47 H47C 109.5
H47A C47 H47C 109.5
H47B C47 H47C 109.5
C46 C48 H48A 109.5
C46 C48 H48B 109.5
H48A C48 H48B 109.5
C46 C48 H48C 109.5
H48A C48 H48C 109.5
H48B C48 H48C 109.5
C42 C49 C51 110.14(15)
C42 C49 C50 113.83(15)
C51 C49 C50 110.39(16)
C42 C49 H49 107.4
C51 C49 H49 107.4
C50 C49 H49 107.4
C49 C50 H50A 109.5
C49 C50 H50B 109.5
H50A C50 H50B 109.5
C49 C50 H50C 109.5
H50A C50 H50C 109.5
H50B C50 H50C 109.5
C49 C51 H51A 109.5
C49 C51 H51B 109.5
H51A C51 H51B 109.5
C49 C51 H51C 109.5
H51A C51 H51C 109.5
H51B C51 H51C 109.5

loop_
_geom_bond_atom_site_label_1
_geom_bond_atom_site_label_2
_geom_bond_distance
Ni1 C37 1.9369(16)
Ni1 P1 2.1833(5)
Ni1 P2 2.1835(5)
P1 C13 1.8094(17)
P1 C7 1.8144(17)
P1 C1 1.8151(18)
P2 C19 1.8063(18)
P2 C31 1.8131(18)
P2 C25 1.8132(17)
C1 C6 1.378(2)
C1 C2 1.381(2)
C2 C3 1.374(3)
C2 H2 0.9500
C3 C4 1.369(3)
C3 H3 0.9500
C4 C5 1.375(3)
C4 H4 0.9500
C5 C6 1.377(3)
C5 H5 0.9500
C6 H6 0.9500
C7 C12 1.378(2)
C7 C8 1.380(2)
C8 C9 1.372(2)
C8 H8 0.9500
C9 C10 1.368(3)
C9 H9 0.9500
C10 C11 1.366(3)
C10 H10 0.9500
C11 C12 1.373(2)
C11 H11 0.9500
C12 H12 0.9500
C13 C14 1.380(3)
C13 C18 1.381(2)
C14 C15 1.373(3)
C14 H14 0.9500
C15 C16 1.369(3)
C15 H15 0.9500
C16 C17 1.374(3)
C16 H16 0.9500
C17 C18 1.374(3)
C17 H17 0.9500
C18 H18 0.9500
C19 C24 1.378(2)
C19 C20 1.384(3)
C20 C21 1.370(3)
C20 H20 0.9500
C21 C22 1.372(3)
C21 H21 0.9500
C22 C23 1.362(3)
C22 H22 0.9500
C23 C24 1.374(3)
C23 H23 0.9500
C24 H24 0.9500
C25 C26 1.376(3)
C25 C30 1.384(3)
C26 C27 1.381(3)
C26 H26 0.9500
C27 C28 1.365(3)
C27 H27 0.9500
C28 C29 1.369(3)
C28 H28 0.9500
C29 C30 1.371(3)
C29 H29 0.9500
C30 H30 0.9500
C31 C36 1.377(3)
C31 C32 1.384(3)
C32 C33 1.377(3)
C32 H32 0.9500
C33 C34 1.367(3)
C33 H33 0.9500
C34 C35 1.370(3)
C34 H34 0.9500
C35 C36 1.374(3)
C35 H35 0.9500
C36 H36 0.9500
C37 C38 1.398(2)
C37 C42 1.402(2)
C38 C39 1.383(2)
C38 C43 1.503(2)
C39 C40 1.373(3)
C39 H39 0.9500
C40 C41 1.384(3)
C40 C46 1.503(2)
C41 C42 1.378(2)
C41 H41 0.9500
C42 C49 1.508(2)
C43 C44 1.507(3)
C43 C45 1.520(3)
C43 H43 1.0000
C44 H44A 0.9800
C44 H44B 0.9800
C44 H44C 0.9800
C45 H45A 0.9800
C45 H45B 0.9800
C45 H45C 0.9800
C46 C48 1.506(3)
C46 C47 1.509(3)
C46 H46 1.0000
C47 H47A 0.9800
C47 H47B 0.9800
C47 H47C 0.9800
C48 H48A 0.9800
C48 H48B 0.9800
C48 H48C 0.9800
C49 C51 1.512(3)
C49 C50 1.515(3)
C49 H49 1.0000
C50 H50A 0.9800
C50 H50B 0.9800
C50 H50C 0.9800
C51 H51A 0.9800
C51 H51B 0.9800
C51 H51C 0.9800

loop_
_geom_torsion_atom_site_label_1
_geom_torsion_atom_site_label_2
_geom_torsion_atom_site_label_3
_geom_torsion_atom_site_label_4
_geom_torsion
C13 P1 C1 C6 -154.61(14)
C7 P1 C1 C6 99.13(14)
Ni1 P1 C1 C6 -22.08(16)
C13 P1 C1 C2 29.78(16)
C7 P1 C1 C2 -76.48(16)
Ni1 P1 C1 C2 162.31(12)
C6 C1 C2 C3 0.1(3)
P1 C1 C2 C3 175.61(14)
C1 C2 C3 C4 -0.2(3)
C2 C3 C4 C5 0.1(3)
C3 C4 C5 C6 0.2(3)
C4 C5 C6 C1 -0.3(3)
C2 C1 C6 C5 0.2(3)
P1 C1 C6 C5 -175.59(14)
C13 P1 C7 C12 130.20(15)
C1 P1 C7 C12 -121.86(15)
Ni1 P1 C7 C12 8.02(16)
C13 P1 C7 C8 -48.46(17)
C1 P1 C7 C8 59.48(17)
Ni1 P1 C7 C8 -170.64(14)
C12 C7 C8 C9 -1.4(3)
P1 C7 C8 C9 177.28(15)
C7 C8 C9 C10 0.1(3)
C8 C9 C10 C11 1.0(3)
C9 C10 C11 C12 -0.8(3)
C10 C11 C12 C7 -0.5(3)
C8 C7 C12 C11 1.6(3)
P1 C7 C12 C11 -177.14(15)
C7 P1 C13 C14 -31.43(16)
C1 P1 C13 C14 -137.43(14)
Ni1 P1 C13 C14 86.31(14)
C7 P1 C13 C18 157.27(14)
C1 P1 C13 C18 51.27(16)
Ni1 P1 C13 C18 -84.99(14)
C18 C13 C14 C15 -0.4(3)
P1 C13 C14 C15 -171.92(14)
C13 C14 C15 C16 2.1(3)
C14 C15 C16 C17 -2.2(3)
C15 C16 C17 C18 0.5(3)
C16 C17 C18 C13 1.2(3)
C14 C13 C18 C17 -1.2(3)
P1 C13 C18 C17 170.21(13)
C31 P2 C19 C24 100.53(16)
C25 P2 C19 C24 -6.10(18)
Ni1 P2 C19 C24 -129.27(15)
C31 P2 C19 C20 -78.98(15)
C25 P2 C19 C20 174.39(14)
Ni1 P2 C19 C20 51.22(16)
C24 C19 C20 C21 -0.3(3)
P2 C19 C20 C21 179.25(15)
C19 C20 C21 C22 1.2(3)
C20 C21 C22 C23 -1.3(3)
C21 C22 C23 C24 0.5(3)
C22 C23 C24 C19 0.5(3)
C20 C19 C24 C23 -0.6(3)
P2 C19 C24 C23 179.93(15)
C19 P2 C25 C26 107.37(16)
C31 P2 C25 C26 1.52(17)
Ni1 P2 C25 C26 -129.80(14)
C19 P2 C25 C30 -71.59(15)
C31 P2 C25 C30 -177.44(14)
Ni1 P2 C25 C30 51.24(15)
C30 C25 C26 C27 -0.7(3)
P2 C25 C26 C27 -179.61(14)
C25 C26 C27 C28 0.8(3)
C26 C27 C28 C29 0.6(3)
C27 C28 C29 C30 -2.0(3)
C28 C29 C30 C25 2.1(3)
C26 C25 C30 C29 -0.8(3)
P2 C25 C30 C29 178.24(15)
C19 P2 C31 C36 175.92(14)
C25 P2 C31 C36 -77.81(15)
Ni1 P2 C31 C36 49.84(16)
C19 P2 C31 C32 -1.58(17)
C25 P2 C31 C32 104.69(16)
Ni1 P2 C31 C32 -127.66(14)
C36 C31 C32 C33 -0.2(3)
P2 C31 C32 C33 177.25(14)
C31 C32 C33 C34 0.6(3)
C32 C33 C34 C35 -0.2(3)
C33 C34 C35 C36 -0.5(3)
C34 C35 C36 C31 0.8(3)
C32 C31 C36 C35 -0.5(3)
P2 C31 C36 C35 -178.07(15)
C42 C37 C38 C39 -3.3(2)
Ni1 C37 C38 C39 176.12(13)
C42 C37 C38 C43 175.37(15)
Ni1 C37 C38 C43 -5.2(2)
C37 C38 C39 C40 1.5(3)
C43 C38 C39 C40 -177.14(17)
C38 C39 C40 C41 1.2(3)
C38 C39 C40 C46 -176.67(18)
C39 C40 C41 C42 -2.1(3)
C46 C40 C41 C42 175.79(18)
C40 C41 C42 C37 0.3(3)
C40 C41 C42 C49 178.62(17)
C38 C37 C42 C41 2.4(2)
Ni1 C37 C42 C41 -177.00(13)
C38 C37 C42 C49 -175.95(15)
Ni1 C37 C42 C49 4.6(2)
C39 C38 C43 C44 -54.3(2)
C37 C38 C43 C44 126.98(18)
C39 C38 C43 C45 69.6(2)
C37 C38 C43 C45 -109.12(19)
C39 C40 C46 C48 -46.8(3)
C41 C40 C46 C48 135.3(2)
C39 C40 C46 C47 75.9(3)
C41 C40 C46 C47 -102.0(2)
C41 C42 C49 C51 -88.3(2)
C37 C42 C49 C51 90.07(19)
C41 C42 C49 C50 36.3(2)
C37 C42 C49 C50 -145.34(17)
